data_7119909
loop_
_publ_author_name
'Li, Cheng-Peng'
'Zhou, Hang'
'Wang, Si'
'Yuan, Hong-Han'
'Zhang, Su-Zhen'
'Du, Miao'

_publ_section_title
;
 A nanoporous Ag(i) coordination polymer for selective adsorption of
 carcinogenic dye Acid Red 26.
;
_journal_issue 35
_journal_name_full 'Chemical communications (Cambridge, England)'
_journal_page_first 4767
_journal_page_last 4770
_journal_paper_doi 10.1039/c7cc02005h
_journal_volume 53
_journal_year 2017
_chemical_formula_sum 'C108.75 H87.75 Ag7 B7 F28 N38.25 O2.25'
_chemical_formula_weight 3329.18
_space_group_crystal_system trigonal
_space_group_IT_number 147
_space_group_name_Hall '-P 3'
_space_group_name_H-M_alt 'P -3'
_symmetry_space_group_name_Hall '-P 3'
_symmetry_space_group_name_H-M 'P -3'
_atom_sites_solution_hydrogens geom
_audit_creation_method SHELXL-2016/6
_audit_update_record
;
2017-02-05 deposited with the CCDC.
2017-03-28 downloaded from the CCDC.
;
_cell_angle_alpha 90
_cell_angle_beta 90
_cell_angle_gamma 120
_cell_formula_units_Z 2
_cell_length_a 25.3416(4)
_cell_length_b 25.3416(4)
_cell_length_c 16.5233(3)
_cell_measurement_reflns_used 6868
_cell_measurement_temperature 293(2)
_cell_measurement_theta_max 73.5280
_cell_measurement_theta_min 4.3470
_cell_volume 9189.6(3)
_computing_structure_refinement 'SHELXL-2016/6 (Sheldrick, 2016)'
_diffrn_ambient_temperature 293(2)
_diffrn_measured_fraction_theta_full 0.999
_diffrn_measured_fraction_theta_max 0.969
_diffrn_measurement_device_type 'SuperNova, Dual, Cu at zero, AtlasS2'
_diffrn_measurement_method '\w scans'
_diffrn_radiation_type CuK\a
_diffrn_radiation_wavelength 1.54184
_diffrn_reflns_av_R_equivalents 0.0638
_diffrn_reflns_av_unetI/netI 0.0927
_diffrn_reflns_Laue_measured_fraction_full 0.999
_diffrn_reflns_Laue_measured_fraction_max 0.969
_diffrn_reflns_limit_h_max 22
_diffrn_reflns_limit_h_min -15
_diffrn_reflns_limit_k_max 30
_diffrn_reflns_limit_k_min -19
_diffrn_reflns_limit_l_max 20
_diffrn_reflns_limit_l_min -20
_diffrn_reflns_number 23539
_diffrn_reflns_point_group_measured_fraction_full 0.999
_diffrn_reflns_point_group_measured_fraction_max 0.969
_diffrn_reflns_theta_full 67.684
_diffrn_reflns_theta_max 74.511
_diffrn_reflns_theta_min 3.348
_exptl_absorpt_coefficient_mu 6.502
_exptl_absorpt_correction_T_max 1.00000
_exptl_absorpt_correction_T_min 0.80500
_exptl_absorpt_correction_type multi-scan
_exptl_absorpt_process_details SADABS
_exptl_crystal_colour colourless
_exptl_crystal_density_diffrn 1.203
_exptl_crystal_description block
_exptl_crystal_F_000 3284
_exptl_crystal_size_max 0.25
_exptl_crystal_size_mid 0.23
_exptl_crystal_size_min 0.20
_refine_diff_density_max 1.603
_refine_diff_density_min -1.547
_refine_diff_density_rms 0.109
_refine_ls_extinction_method none
_refine_ls_goodness_of_fit_ref 1.017
_refine_ls_hydrogen_treatment constr
_refine_ls_matrix_type full
_refine_ls_number_parameters 588
_refine_ls_number_reflns 12160
_refine_ls_number_restraints 54
_refine_ls_restrained_S_all 1.032
_refine_ls_R_factor_all 0.0770
_refine_ls_R_factor_gt 0.0555
_refine_ls_shift/su_max 0.001
_refine_ls_shift/su_mean 0.000
_refine_ls_structure_factor_coef Fsqd
_refine_ls_weighting_details 'w=1/[\s^2^(Fo^2^)+(0.0480P)^2^] where P=(Fo^2^+2Fc^2^)/3'
_refine_ls_weighting_scheme calc
_refine_ls_wR_factor_gt 0.1315
_refine_ls_wR_factor_ref 0.1389
_reflns_Friedel_coverage 0.000
_reflns_number_gt 8297
_reflns_number_total 12160
_reflns_threshold_expression 'I > 2\s(I)'
_cod_data_source_file c7cc02005h2.cif
_cod_data_source_block 1_BF4
_cod_depositor_comments 'Adding full bibliography for 7119909--7119910.cif.'
_cod_database_code 7119909
_shelx_shelxl_version_number 2016/6
_shelx_space_group_comment
;
The symmetry employed for this shelxl refinement is uniquely defined
by the following loop, which should always be used as a source of
symmetry information in preference to the above space-group names.
They are only intended as comments.
;

loop_
_space_group_symop_operation_xyz
'x, y, z'
'-y, x-y, z'
'-x+y, -x, z'
'-x, -y, -z'
'y, -x+y, -z'
'x-y, x, -z'

loop_
_atom_site_label
_atom_site_type_symbol
_atom_site_fract_x
_atom_site_fract_y
_atom_site_fract_z
_atom_site_U_iso_or_equiv
_atom_site_adp_type
_atom_site_occupancy
_atom_site_site_symmetry_order
_atom_site_calc_flag
_atom_site_refinement_flags_posn
_atom_site_refinement_flags_adp
_atom_site_refinement_flags_occupancy
Ag1 Ag 0.47567(2) 0.91293(2) 0.18149(2) 0.02783(10) Uani 1 1 d . . .
Ag2 Ag 0.666667 1.333333 0.16718(4) 0.03305(16) Uani 1 3 d S T P
Ag3 Ag 0.52502(2) 0.59468(2) 0.41046(3) 0.04479(13) Uani 1 1 d . . .
F2 F 0.39275(18) 0.28337(18) 0.2938(3) 0.0601(10) Uani 1 1 d . U .
N4 N 0.50538(18) 1.08922(17) 0.2702(2) 0.0218(8) Uani 1 1 d . . .
N10 N 0.50424(19) 0.71420(18) 0.2468(2) 0.0253(9) Uani 1 1 d . . .
F5 F 0.37128(19) 1.01961(18) 0.2154(3) 0.0683(12) Uani 1 1 d . . .
N6 N 0.5269(2) 1.08876(19) -0.0424(2) 0.0298(9) Uani 1 1 d . . .
N2 N 0.4799(2) 0.99987(18) 0.3204(2) 0.0275(9) Uani 1 1 d . . .
F1 F 0.4722(2) 0.3447(2) 0.2135(3) 0.0748(13) Uani 1 1 d . U .
N8 N 0.4673(2) 0.6297(2) 0.3165(3) 0.0308(10) Uani 1 1 d . . .
N11 N 0.5363(2) 0.86955(19) 0.2052(3) 0.0290(9) Uani 1 1 d . . .
N5 N 0.57499(19) 1.24963(18) 0.2067(3) 0.0263(9) Uani 1 1 d . . .
F7 F 0.3240(2) 0.9288(2) 0.2765(3) 0.0820(14) Uani 1 1 d . . .
N1 N 0.4516(2) 1.02923(19) 0.4708(3) 0.0301(9) Uani 1 1 d . . .
F8 F 0.2735(2) 0.9506(2) 0.1864(3) 0.0825(15) Uani 1 1 d . . .
N9 N 0.44607(19) 0.61438(19) 0.2385(2) 0.0271(9) Uani 1 1 d . . .
N3 N 0.4872(2) 0.99671(18) 0.2386(2) 0.0271(9) Uani 1 1 d . . .
N7 N 0.5472(2) 0.6890(2) 0.4463(3) 0.0366(11) Uani 1 1 d . . .
F6 F 0.3487(3) 0.9339(3) 0.1474(3) 0.0962(17) Uani 1 1 d . . .
C6 C 0.4910(2) 1.0552(2) 0.3376(3) 0.0227(10) Uani 1 1 d . . .
C16 C 0.4860(2) 1.0963(2) -0.0008(3) 0.0298(11) Uani 1 1 d . . .
H16 H 0.462288 1.109125 -0.027954 0.036 Uiso 1 1 calc R U .
N12 N 0.4297(3) 0.6614(2) -0.0552(3) 0.0509(14) Uani 1 1 d . . .
C8 C 0.5138(2) 1.1486(2) 0.2586(3) 0.0242(10) Uani 1 1 d . . .
C26 C 0.5072(2) 0.8095(2) 0.2210(3) 0.0258(10) Uani 1 1 d . . .
H26 H 0.465255 0.788829 0.228746 0.031 Uiso 1 1 calc R U .
C7 C 0.5031(2) 1.0514(2) 0.2081(3) 0.0230(10) Uani 1 1 d . . .
C9 C 0.5661(2) 1.1933(2) 0.2221(3) 0.0247(10) Uani 1 1 d . . .
H9 H 0.596281 1.184475 0.207582 0.030 Uiso 1 1 calc R U .
C23 C 0.5013(2) 0.6886(2) 0.3206(3) 0.0281(11) Uani 1 1 d . . .
C24 C 0.4686(2) 0.6661(2) 0.1965(3) 0.0264(10) Uani 1 1 d . . .
C25 C 0.5385(2) 0.7774(2) 0.2259(3) 0.0260(10) Uani 1 1 d . . .
F3 F 0.4029(3) 0.3703(3) 0.2390(4) 0.1012(17) Uani 1 1 d . U .
C13 C 0.5125(2) 1.0667(2) 0.1226(3) 0.0237(10) Uani 1 1 d . . .
C17 C 0.4779(2) 1.0856(2) 0.0823(3) 0.0295(11) Uani 1 1 d . . .
H17 H 0.449122 1.091231 0.109990 0.035 Uiso 1 1 calc R U .
C18 C 0.5324(3) 0.7208(2) 0.3945(3) 0.0315(12) Uani 1 1 d . . .
C1 C 0.4910(2) 1.0742(2) 0.4224(3) 0.0251(10) Uani 1 1 d . . .
C14 C 0.5558(2) 1.0596(2) 0.0802(3) 0.0267(10) Uani 1 1 d . . .
H14 H 0.580663 1.047825 0.106453 0.032 Uiso 1 1 calc R U .
C10 C 0.5311(3) 1.2604(2) 0.2290(3) 0.0350(12) Uani 1 1 d . . .
H10 H 0.536337 1.298751 0.218622 0.042 Uiso 1 1 calc R U .
F4 F 0.4680(3) 0.3757(3) 0.3337(4) 0.116(2) Uani 1 1 d . U .
C15 C 0.5609(2) 1.0708(2) -0.0031(3) 0.0267(10) Uani 1 1 d . . .
H15 H 0.589233 1.065437 -0.032143 0.032 Uiso 1 1 calc R U .
C5 C 0.5324(3) 1.1316(2) 0.4500(3) 0.0302(11) Uani 1 1 d . . .
H5 H 0.559100 1.161504 0.414416 0.036 Uiso 1 1 calc R U .
C11 C 0.4781(3) 1.2181(3) 0.2667(4) 0.0376(13) Uani 1 1 d . . .
H11 H 0.449079 1.228539 0.281666 0.045 Uiso 1 1 calc R U .
C12 C 0.4681(2) 1.1604(2) 0.2821(3) 0.0314(11) Uani 1 1 d . . .
H12 H 0.432611 1.130870 0.307011 0.038 Uiso 1 1 calc R U .
C29 C 0.5995(3) 0.8050(3) 0.2129(4) 0.0385(13) Uani 1 1 d . . .
H29 H 0.620336 0.783529 0.215389 0.046 Uiso 1 1 calc R U .
C30 C 0.4570(2) 0.6687(2) 0.1105(3) 0.0283(11) Uani 1 1 d . . .
C4 C 0.5334(3) 1.1440(3) 0.5323(3) 0.0377(13) Uani 1 1 d . . .
H4 H 0.561562 1.181950 0.553131 0.045 Uiso 1 1 calc R U .
C27 C 0.5971(3) 0.8976(2) 0.1929(4) 0.0370(13) Uani 1 1 d . . .
H27 H 0.618009 0.939171 0.182061 0.044 Uiso 1 1 calc R U .
C19 C 0.5755(3) 0.7161(3) 0.5152(3) 0.0448(15) Uani 1 1 d . . .
H19 H 0.585293 0.694142 0.551261 0.054 Uiso 1 1 calc R U .
C31 C 0.5002(3) 0.7063(3) 0.0565(4) 0.0449(15) Uani 1 1 d . . .
H31 H 0.539138 0.734897 0.073688 0.054 Uiso 1 1 calc R U .
C33 C 0.3884(3) 0.6251(3) -0.0016(4) 0.0449(15) Uani 1 1 d . . .
H33 H 0.350114 0.596407 -0.020873 0.054 Uiso 1 1 calc R U .
C3 C 0.4909(3) 1.0979(3) 0.5829(3) 0.0404(14) Uani 1 1 d . . .
H3 H 0.489441 1.104927 0.637906 0.048 Uiso 1 1 calc R U .
C2 C 0.4518(3) 1.0423(3) 0.5499(3) 0.0356(12) Uani 1 1 d . . .
H2 H 0.423752 1.011836 0.583782 0.043 Uiso 1 1 calc R U .
C22 C 0.5446(3) 0.7797(3) 0.4137(3) 0.0410(14) Uani 1 1 d . . .
H22 H 0.532437 0.800532 0.379013 0.049 Uiso 1 1 calc R U .
C20 C 0.5908(3) 0.7742(3) 0.5356(4) 0.0473(15) Uani 1 1 d . . .
H20 H 0.611868 0.791595 0.583358 0.057 Uiso 1 1 calc R U .
C21 C 0.5749(3) 0.8065(3) 0.4851(4) 0.0489(16) Uani 1 1 d . . .
H21 H 0.584261 0.845898 0.498387 0.059 Uiso 1 1 calc R U .
C28 C 0.6293(3) 0.8671(3) 0.1957(4) 0.0451(15) Uani 1 1 d . . .
H28 H 0.671083 0.887991 0.186020 0.054 Uiso 1 1 calc R U .
C32 C 0.4842(3) 0.7007(3) -0.0266(4) 0.0538(18) Uani 1 1 d . . .
H32 H 0.513978 0.726130 -0.063238 0.065 Uiso 1 1 calc R U .
C34 C 0.3985(3) 0.6273(3) 0.0815(3) 0.0355(12) Uani 1 1 d . . .
H34 H 0.367358 0.602085 0.116707 0.043 Uiso 1 1 calc R U .
B2 B 0.3299(4) 0.9594(3) 0.2039(5) 0.0463(17) Uani 1 1 d . . .
B1 B 0.4308(4) 0.3420(4) 0.2680(5) 0.050(2) Uani 1 1 d . . .
O1 O 0.6480(4) 0.9189(4) 0.6029(5) 0.0900(19) Uani 0.75 1 d . U P
C35 C 0.6840(6) 0.9706(6) 0.6072(8) 0.0931(19) Uani 0.75 1 d . U P
H35 H 0.668450 0.996691 0.601313 0.112 Uiso 0.75 1 calc R U P
N13 N 0.7408(5) 0.9967(5) 0.6185(7) 0.0950(18) Uani 0.75 1 d . U P
C37 C 0.7868(6) 1.0639(6) 0.6236(8) 0.097(2) Uani 0.75 1 d . U P
H37A H 0.803572 1.078830 0.570843 0.146 Uiso 0.75 1 calc R U P
H37B H 0.818902 1.070215 0.660082 0.146 Uiso 0.75 1 calc R U P
H37C H 0.767139 1.085479 0.642991 0.146 Uiso 0.75 1 calc R U P
C36 C 0.7658(6) 0.9579(6) 0.6289(9) 0.102(2) Uani 0.75 1 d . U P
H36A H 0.738117 0.922829 0.660062 0.153 Uiso 0.75 1 calc R U P
H36B H 0.804017 0.979555 0.656841 0.153 Uiso 0.75 1 calc R U P
H36C H 0.772031 0.944975 0.576941 0.153 Uiso 0.75 1 calc R U P
F9 F 0.38982(17) 0.71024(18) 0.3391(3) 0.0733(13) Uani 1 1 d . . .
B3 B 0.333333 0.666667 0.3128(7) 0.038(3) Uani 1 3 d S T P
F10 F 0.333333 0.666667 0.2311(8) 0.137(2) Uani 1 3 d S TU P

loop_
_atom_site_aniso_label
_atom_site_aniso_U_11
_atom_site_aniso_U_22
_atom_site_aniso_U_33
_atom_site_aniso_U_23
_atom_site_aniso_U_13
_atom_site_aniso_U_12
Ag1 0.0433(2) 0.02567(18) 0.01549(17) -0.00024(14) 0.00205(15) 0.01795(16)
Ag2 0.0322(2) 0.0322(2) 0.0349(4) 0.000 0.000 0.01608(10)
Ag3 0.0819(3) 0.0480(3) 0.0248(2) 0.00513(18) 0.0062(2) 0.0478(3)
F2 0.0601(17) 0.0588(16) 0.0604(18) 0.0092(14) 0.0008(14) 0.0290(13)
N4 0.034(2) 0.0209(18) 0.0101(19) -0.0015(15) -0.0027(16) 0.0132(17)
N10 0.038(2) 0.030(2) 0.015(2) 0.0011(17) -0.0007(17) 0.0227(19)
F5 0.058(2) 0.046(2) 0.082(3) 0.004(2) 0.012(2) 0.0125(19)
N6 0.046(3) 0.030(2) 0.0091(19) 0.0007(17) 0.0018(18) 0.016(2)
N2 0.044(2) 0.025(2) 0.012(2) 0.0012(16) 0.0005(18) 0.0170(19)
F1 0.0771(19) 0.0779(19) 0.079(2) 0.0091(15) 0.0110(15) 0.0457(15)
N8 0.049(3) 0.037(2) 0.015(2) 0.0055(18) 0.0001(19) 0.028(2)
N11 0.037(2) 0.029(2) 0.020(2) -0.0046(17) -0.0023(18) 0.0157(19)
N5 0.034(2) 0.023(2) 0.023(2) 0.0051(17) 0.0031(18) 0.0152(18)
F7 0.105(4) 0.072(3) 0.071(3) 0.023(3) -0.001(3) 0.046(3)
N1 0.038(2) 0.034(2) 0.016(2) 0.0030(18) 0.0016(18) 0.0166(19)
F8 0.057(3) 0.094(3) 0.100(4) 0.003(3) -0.019(3) 0.040(3)
N9 0.038(2) 0.032(2) 0.013(2) -0.0002(17) -0.0017(17) 0.0182(19)
N3 0.042(2) 0.024(2) 0.010(2) -0.0074(16) -0.0045(17) 0.0130(18)
N7 0.061(3) 0.042(3) 0.015(2) -0.0087(19) -0.008(2) 0.031(2)
F6 0.106(4) 0.109(4) 0.082(4) -0.033(3) 0.006(3) 0.061(4)
C6 0.028(2) 0.027(2) 0.010(2) 0.0016(18) -0.0007(18) 0.011(2)
C16 0.043(3) 0.039(3) 0.013(2) -0.001(2) 0.005(2) 0.025(2)
N12 0.084(4) 0.047(3) 0.021(3) -0.002(2) -0.004(3) 0.032(3)
C8 0.035(3) 0.023(2) 0.016(2) -0.0046(19) -0.004(2) 0.016(2)
C26 0.032(3) 0.024(2) 0.020(3) -0.0028(19) -0.005(2) 0.014(2)
C7 0.031(2) 0.025(2) 0.011(2) 0.0023(18) 0.0013(19) 0.012(2)
C9 0.028(2) 0.025(2) 0.024(3) -0.0009(19) -0.003(2) 0.015(2)
C23 0.042(3) 0.039(3) 0.015(2) 0.004(2) -0.002(2) 0.029(2)
C24 0.040(3) 0.030(2) 0.013(2) -0.0010(19) 0.001(2) 0.020(2)
C25 0.039(3) 0.025(2) 0.014(2) 0.0002(19) -0.007(2) 0.017(2)
F3 0.097(2) 0.104(2) 0.120(3) 0.0162(17) 0.0021(17) 0.0635(18)
C13 0.037(3) 0.018(2) 0.014(2) -0.0035(18) 0.002(2) 0.012(2)
C17 0.044(3) 0.033(3) 0.016(2) -0.003(2) 0.001(2) 0.022(2)
C18 0.054(3) 0.041(3) 0.013(2) 0.003(2) -0.003(2) 0.034(3)
C1 0.032(3) 0.025(2) 0.018(2) -0.0005(19) -0.001(2) 0.014(2)
C14 0.037(3) 0.027(2) 0.018(3) -0.002(2) -0.006(2) 0.017(2)
C10 0.050(3) 0.028(3) 0.033(3) 0.004(2) -0.002(3) 0.024(2)
F4 0.121(3) 0.108(3) 0.107(3) 0.0019(18) -0.0021(18) 0.0488(18)
C15 0.037(3) 0.032(3) 0.012(2) -0.0053(19) -0.001(2) 0.017(2)
C5 0.047(3) 0.025(2) 0.021(3) -0.002(2) -0.006(2) 0.020(2)
C11 0.047(3) 0.042(3) 0.037(3) 0.007(3) 0.005(3) 0.032(3)
C12 0.036(3) 0.032(3) 0.025(3) 0.003(2) 0.008(2) 0.016(2)
C29 0.038(3) 0.035(3) 0.045(4) 0.003(3) 0.001(3) 0.020(3)
C30 0.049(3) 0.031(3) 0.015(2) -0.001(2) -0.005(2) 0.027(2)
C4 0.061(4) 0.034(3) 0.020(3) -0.011(2) -0.016(3) 0.025(3)
C27 0.043(3) 0.031(3) 0.033(3) 0.005(2) 0.002(3) 0.016(2)
C19 0.071(4) 0.059(4) 0.018(3) -0.004(3) -0.011(3) 0.043(4)
C31 0.058(4) 0.036(3) 0.024(3) 0.003(2) 0.006(3) 0.011(3)
C33 0.067(4) 0.045(3) 0.029(3) -0.008(3) -0.014(3) 0.032(3)
C3 0.070(4) 0.055(4) 0.012(3) -0.004(2) -0.007(3) 0.044(3)
C2 0.050(3) 0.044(3) 0.014(3) -0.001(2) 0.000(2) 0.024(3)
C22 0.071(4) 0.043(3) 0.018(3) -0.004(2) -0.011(3) 0.036(3)
C20 0.069(4) 0.059(4) 0.023(3) -0.009(3) -0.009(3) 0.039(4)
C21 0.080(5) 0.050(4) 0.027(3) -0.009(3) -0.010(3) 0.040(4)
C28 0.034(3) 0.044(3) 0.051(4) 0.006(3) 0.011(3) 0.015(3)
C32 0.080(5) 0.046(4) 0.013(3) 0.001(3) 0.004(3) 0.015(3)
C34 0.049(3) 0.045(3) 0.020(3) 0.007(2) -0.004(2) 0.029(3)
B2 0.054(4) 0.047(4) 0.038(4) 0.000(3) -0.001(3) 0.025(3)
B1 0.063(5) 0.055(4) 0.050(5) 0.024(4) 0.019(4) 0.042(4)
O1 0.076(3) 0.083(4) 0.080(4) -0.028(3) 0.019(3) 0.017(3)
C35 0.078(3) 0.087(4) 0.086(4) -0.024(3) 0.015(3) 0.020(3)
N13 0.079(3) 0.088(4) 0.088(4) -0.023(3) 0.013(3) 0.020(3)
C37 0.080(4) 0.090(4) 0.090(4) -0.022(4) 0.012(3) 0.019(3)
C36 0.084(4) 0.093(4) 0.094(4) -0.020(4) 0.010(4) 0.018(3)
F9 0.045(2) 0.053(2) 0.111(4) 0.002(3) -0.012(2) 0.0173(19)
B3 0.046(4) 0.046(4) 0.023(6) 0.000 0.000 0.023(2)
F10 0.138(2) 0.138(2) 0.133(3) 0.000 0.000 0.0692(11)

loop_
_atom_type_symbol
_atom_type_description
_atom_type_scat_dispersion_real
_atom_type_scat_dispersion_imag
_atom_type_scat_source
C C 0.0181 0.0091 'International Tables Vol C Tables 4.2.6.8 and 6.1.1.4'
H H 0.0000 0.0000 'International Tables Vol C Tables 4.2.6.8 and 6.1.1.4'
Ag Ag 0.1306 4.2820 'International Tables Vol C Tables 4.2.6.8 and 6.1.1.4'
B B 0.0090 0.0039 'International Tables Vol C Tables 4.2.6.8 and 6.1.1.4'
F F 0.0727 0.0534 'International Tables Vol C Tables 4.2.6.8 and 6.1.1.4'
N N 0.0311 0.0180 'International Tables Vol C Tables 4.2.6.8 and 6.1.1.4'
O O 0.0492 0.0322 'International Tables Vol C Tables 4.2.6.8 and 6.1.1.4'

loop_
_geom_angle_atom_site_label_1
_geom_angle_atom_site_label_2
_geom_angle_atom_site_label_3
_geom_angle
_geom_angle_site_symmetry_1
_geom_angle_site_symmetry_3
N3 Ag1 N6 115.76(15) . 4_675
N3 Ag1 N11 125.60(15) . .
N6 Ag1 N11 100.26(16) 4_675 .
N3 Ag1 N9 105.81(15) . 2_665
N6 Ag1 N9 112.01(15) 4_675 2_665
N11 Ag1 N9 95.69(15) . 2_665
N5 Ag2 N5 112.42(10) . 2_775
N5 Ag2 N5 112.42(10) . 3_575
N5 Ag2 N5 112.42(10) 2_775 3_575
N7 Ag3 N2 154.78(16) . 3_565
N7 Ag3 N1 120.56(16) . 3_565
N2 Ag3 N1 71.94(14) 3_565 3_565
N7 Ag3 N8 71.02(16) . .
N2 Ag3 N8 94.81(14) 3_565 .
N1 Ag3 N8 166.65(14) 3_565 .
C6 N4 C7 105.5(4) . .
C6 N4 C8 129.7(4) . .
C7 N4 C8 124.3(4) . .
C23 N10 C24 105.3(4) . .
C23 N10 C25 127.2(4) . .
C24 N10 C25 127.5(4) . .
C15 N6 C16 118.7(4) . .
C15 N6 Ag1 120.0(3) . 4_675
C16 N6 Ag1 120.1(4) . 4_675
C6 N2 N3 108.2(4) . .
C6 N2 Ag3 109.0(3) . 2_665
N3 N2 Ag3 131.2(3) . 2_665
C23 N8 N9 108.3(4) . .
C23 N8 Ag3 101.5(3) . .
N9 N8 Ag3 132.5(3) . .
C26 N11 C27 117.5(5) . .
C26 N11 Ag1 116.7(3) . .
C27 N11 Ag1 125.1(4) . .
C10 N5 C9 116.8(4) . .
C10 N5 Ag2 116.8(3) . .
C9 N5 Ag2 125.4(3) . .
C1 N1 C2 117.5(5) . .
C1 N1 Ag3 114.1(3) . 2_665
C2 N1 Ag3 127.0(4) . 2_665
C24 N9 N8 107.2(4) . .
C24 N9 Ag1 121.8(3) . 3_565
N8 N9 Ag1 118.7(3) . 3_565
C7 N3 N2 106.9(4) . .
C7 N3 Ag1 131.7(3) . .
N2 N3 Ag1 121.4(3) . .
C19 N7 C18 118.0(5) . .
C19 N7 Ag3 123.8(4) . .
C18 N7 Ag3 118.1(4) . .
N2 C6 N4 110.5(4) . .
N2 C6 C1 121.0(4) . .
N4 C6 C1 128.4(4) . .
N6 C16 C17 122.0(5) . .
N6 C16 H16 119.0 . .
C17 C16 H16 119.0 . .
C32 N12 C33 116.7(5) . .
C9 C8 C12 120.5(4) . .
C9 C8 N4 120.2(4) . .
C12 C8 N4 119.3(5) . .
N11 C26 C25 121.4(5) . .
N11 C26 H26 119.3 . .
C25 C26 H26 119.3 . .
N3 C7 N4 109.0(4) . .
N3 C7 C13 124.6(4) . .
N4 C7 C13 126.3(4) . .
N5 C9 C8 122.3(4) . .
N5 C9 H9 118.9 . .
C8 C9 H9 118.9 . .
N8 C23 N10 110.3(5) . .
N8 C23 C18 123.2(5) . .
N10 C23 C18 126.5(5) . .
N9 C24 N10 108.9(4) . .
N9 C24 C30 123.6(5) . .
N10 C24 C30 127.4(4) . .
C29 C25 C26 121.6(5) . .
C29 C25 N10 120.8(5) . .
C26 C25 N10 117.6(4) . .
C17 C13 C14 119.3(5) . .
C17 C13 C7 121.2(4) . .
C14 C13 C7 119.5(4) . .
C13 C17 C16 119.3(5) . .
C13 C17 H17 120.4 . .
C16 C17 H17 120.4 . .
N7 C18 C22 120.9(5) . .
N7 C18 C23 115.5(5) . .
C22 C18 C23 123.6(5) . .
N1 C1 C5 123.3(5) . .
N1 C1 C6 114.2(4) . .
C5 C1 C6 122.2(5) . .
C13 C14 C15 118.0(5) . .
C13 C14 H14 121.0 . .
C15 C14 H14 121.0 . .
N5 C10 C11 124.0(5) . .
N5 C10 H10 118.0 . .
C11 C10 H10 118.0 . .
N6 C15 C14 122.8(5) . .
N6 C15 H15 118.6 . .
C14 C15 H15 118.6 . .
C1 C5 C4 118.7(5) . .
C1 C5 H5 120.6 . .
C4 C5 H5 120.6 . .
C12 C11 C10 119.9(5) . .
C12 C11 H11 120.1 . .
C10 C11 H11 120.1 . .
C11 C12 C8 116.5(5) . .
C11 C12 H12 121.7 . .
C8 C12 H12 121.7 . .
C25 C29 C28 116.8(5) . .
C25 C29 H29 121.6 . .
C28 C29 H29 121.6 . .
C31 C30 C34 118.5(5) . .
C31 C30 C24 124.0(5) . .
C34 C30 C24 117.4(5) . .
C5 C4 C3 118.3(5) . .
C5 C4 H4 120.9 . .
C3 C4 H4 120.9 . .
N11 C27 C28 122.7(5) . .
N11 C27 H27 118.7 . .
C28 C27 H27 118.7 . .
N7 C19 C20 123.7(6) . .
N7 C19 H19 118.1 . .
C20 C19 H19 118.1 . .
C30 C31 C32 118.3(6) . .
C30 C31 H31 120.8 . .
C32 C31 H31 120.8 . .
N12 C33 C34 124.3(6) . .
N12 C33 H33 117.9 . .
C34 C33 H33 117.9 . .
C2 C3 C4 118.7(5) . .
C2 C3 H3 120.7 . .
C4 C3 H3 120.7 . .
N1 C2 C3 123.5(5) . .
N1 C2 H2 118.3 . .
C3 C2 H2 118.3 . .
C21 C22 C18 119.1(5) . .
C21 C22 H22 120.4 . .
C18 C22 H22 120.4 . .
C21 C20 C19 119.1(6) . .
C21 C20 H20 120.5 . .
C19 C20 H20 120.5 . .
C20 C21 C22 119.0(6) . .
C20 C21 H21 120.5 . .
C22 C21 H21 120.5 . .
C27 C28 C29 120.1(5) . .
C27 C28 H28 120.0 . .
C29 C28 H28 120.0 . .
N12 C32 C31 124.0(6) . .
N12 C32 H32 118.0 . .
C31 C32 H32 118.0 . .
C33 C34 C30 118.1(6) . .
C33 C34 H34 121.0 . .
C30 C34 H34 121.0 . .
F6 B2 F8 111.5(7) . .
F6 B2 F5 111.9(6) . .
F8 B2 F5 111.6(6) . .
F6 B2 F7 107.2(6) . .
F8 B2 F7 106.2(6) . .
F5 B2 F7 108.2(6) . .
F3 B1 F1 110.0(6) . .
F3 B1 F2 115.0(7) . .
F1 B1 F2 111.4(6) . .
F3 B1 F4 109.2(7) . .
F1 B1 F4 102.3(7) . .
F2 B1 F4 108.2(6) . .
O1 C35 N13 130.2(17) . .
O1 C35 H35 114.9 . .
N13 C35 H35 114.9 . .
C35 N13 C36 116.2(12) . .
C35 N13 C37 129.3(14) . .
C36 N13 C37 114.5(11) . .
N13 C37 H37A 109.5 . .
N13 C37 H37B 109.5 . .
H37A C37 H37B 109.5 . .
N13 C37 H37C 109.5 . .
H37A C37 H37C 109.5 . .
H37B C37 H37C 109.5 . .
N13 C36 H36A 109.5 . .
N13 C36 H36B 109.5 . .
H36A C36 H36B 109.5 . .
N13 C36 H36C 109.5 . .
H36A C36 H36C 109.5 . .
H36B C36 H36C 109.5 . .
F10 B3 F9 108.5(5) . 3_565
F10 B3 F9 108.5(5) . .
F9 B3 F9 110.4(5) 3_565 .
F10 B3 F9 108.5(5) . 2_665
F9 B3 F9 110.4(5) 3_565 2_665
F9 B3 F9 110.4(5) . 2_665

loop_
_geom_bond_atom_site_label_1
_geom_bond_atom_site_label_2
_geom_bond_distance
_geom_bond_site_symmetry_2
Ag1 N3 2.205(4) .
Ag1 N6 2.300(4) 4_675
Ag1 N11 2.327(4) .
Ag1 N9 2.374(4) 2_665
Ag2 N5 2.323(4) .
Ag2 N5 2.323(4) 2_775
Ag2 N5 2.323(4) 3_575
Ag3 N7 2.244(4) .
Ag3 N2 2.357(4) 3_565
Ag3 N1 2.390(4) 3_565
Ag3 N8 2.577(4) .
F2 B1 1.374(8) .
N4 C6 1.343(6) .
N4 C7 1.385(6) .
N4 C8 1.423(6) .
N10 C23 1.366(6) .
N10 C24 1.375(6) .
N10 C25 1.431(6) .
F5 B2 1.365(9) .
N6 C15 1.327(7) .
N6 C16 1.334(7) .
N2 C6 1.316(6) .
N2 N3 1.374(6) .
F1 B1 1.360(9) .
N8 C23 1.299(7) .
N8 N9 1.376(6) .
N11 C26 1.345(6) .
N11 C27 1.350(7) .
N5 C10 1.322(7) .
N5 C9 1.352(6) .
F7 B2 1.396(9) .
N1 C1 1.341(6) .
N1 C2 1.347(7) .
F8 B2 1.364(9) .
N9 C24 1.334(6) .
N3 C7 1.334(6) .
N7 C19 1.338(7) .
N7 C18 1.350(7) .
F6 B2 1.350(9) .
C6 C1 1.480(7) .
C16 C17 1.394(7) .
C16 H16 0.9300 .
N12 C32 1.321(9) .
N12 C33 1.328(8) .
C8 C9 1.379(7) .
C8 C12 1.389(7) .
C26 C25 1.393(7) .
C26 H26 0.9300 .
C7 C13 1.453(6) .
C9 H9 0.9300 .
C23 C18 1.462(7) .
C24 C30 1.458(7) .
C25 C29 1.357(8) .
F3 B1 1.322(9) .
C13 C17 1.365(7) .
C13 C14 1.385(7) .
C17 H17 0.9300 .
C18 C22 1.402(8) .
C1 C5 1.379(7) .
C14 C15 1.398(7) .
C14 H14 0.9300 .
C10 C11 1.379(8) .
C10 H10 0.9300 .
F4 B1 1.411(11) .
C15 H15 0.9300 .
C5 C4 1.393(7) .
C5 H5 0.9300 .
C11 C12 1.378(7) .
C11 H11 0.9300 .
C12 H12 0.9300 .
C29 C28 1.392(8) .
C29 H29 0.9300 .
C30 C31 1.364(8) .
C30 C34 1.406(8) .
C4 C3 1.403(8) .
C4 H4 0.9300 .
C27 C28 1.378(8) .
C27 H27 0.9300 .
C19 C20 1.364(9) .
C19 H19 0.9300 .
C31 C32 1.418(8) .
C31 H31 0.9300 .
C33 C34 1.392(8) .
C33 H33 0.9300 .
C3 C2 1.368(8) .
C3 H3 0.9300 .
C2 H2 0.9300 .
C22 C21 1.387(8) .
C22 H22 0.9300 .
C20 C21 1.363(9) .
C20 H20 0.9300 .
C21 H21 0.9300 .
C28 H28 0.9300 .
C32 H32 0.9300 .
C34 H34 0.9300 .
O1 C35 1.164(14) .
C35 N13 1.262(16) .
C35 H35 0.9300 .
N13 C36 1.420(17) .
N13 C37 1.512(15) .
C37 H37A 0.9600 .
C37 H37B 0.9600 .
C37 H37C 0.9600 .
C36 H36A 0.9600 .
C36 H36B 0.9600 .
C36 H36C 0.9600 .
F9 B3 1.370(5) .
B3 F10 1.350(16) .

loop_
_geom_torsion_atom_site_label_1
_geom_torsion_atom_site_label_2
_geom_torsion_atom_site_label_3
_geom_torsion_atom_site_label_4
_geom_torsion
_geom_torsion_site_symmetry_1
_geom_torsion_site_symmetry_4
C23 N8 N9 C24 -0.1(6) . .
Ag3 N8 N9 C24 -126.1(4) . .
C23 N8 N9 Ag1 142.8(3) . 3_565
Ag3 N8 N9 Ag1 16.7(6) . 3_565
C6 N2 N3 C7 0.2(6) . .
Ag3 N2 N3 C7 138.2(4) 2_665 .
C6 N2 N3 Ag1 178.3(3) . .
Ag3 N2 N3 Ag1 -43.7(6) 2_665 .
N3 N2 C6 N4 0.2(6) . .
Ag3 N2 C6 N4 -147.7(3) 2_665 .
N3 N2 C6 C1 -175.7(4) . .
Ag3 N2 C6 C1 36.5(5) 2_665 .
C7 N4 C6 N2 -0.5(5) . .
C8 N4 C6 N2 171.9(5) . .
C7 N4 C6 C1 175.0(5) . .
C8 N4 C6 C1 -12.6(8) . .
C15 N6 C16 C17 -0.4(8) . .
Ag1 N6 C16 C17 166.9(4) 4_675 .
C6 N4 C8 C9 128.1(6) . .
C7 N4 C8 C9 -60.8(7) . .
C6 N4 C8 C12 -53.9(7) . .
C7 N4 C8 C12 117.2(6) . .
C27 N11 C26 C25 1.1(7) . .
Ag1 N11 C26 C25 171.8(4) . .
N2 N3 C7 N4 -0.5(5) . .
Ag1 N3 C7 N4 -178.4(3) . .
N2 N3 C7 C13 -177.0(5) . .
Ag1 N3 C7 C13 5.1(8) . .
C6 N4 C7 N3 0.6(5) . .
C8 N4 C7 N3 -172.3(4) . .
C6 N4 C7 C13 177.0(5) . .
C8 N4 C7 C13 4.1(8) . .
C10 N5 C9 C8 0.5(8) . .
Ag2 N5 C9 C8 168.5(4) . .
C12 C8 C9 N5 -0.8(8) . .
N4 C8 C9 N5 177.1(4) . .
N9 N8 C23 N10 -0.3(6) . .
Ag3 N8 C23 N10 142.2(3) . .
N9 N8 C23 C18 -178.8(5) . .
Ag3 N8 C23 C18 -36.2(6) . .
C24 N10 C23 N8 0.5(6) . .
C25 N10 C23 N8 -177.9(5) . .
C24 N10 C23 C18 178.9(5) . .
C25 N10 C23 C18 0.5(8) . .
N8 N9 C24 N10 0.4(6) . .
Ag1 N9 C24 N10 -141.0(3) 3_565 .
N8 N9 C24 C30 179.2(5) . .
Ag1 N9 C24 C30 37.7(7) 3_565 .
C23 N10 C24 N9 -0.6(6) . .
C25 N10 C24 N9 177.9(4) . .
C23 N10 C24 C30 -179.2(5) . .
C25 N10 C24 C30 -0.8(8) . .
N11 C26 C25 C29 -1.8(8) . .
N11 C26 C25 N10 177.1(4) . .
C23 N10 C25 C29 77.7(7) . .
C24 N10 C25 C29 -100.4(6) . .
C23 N10 C25 C26 -101.2(6) . .
C24 N10 C25 C26 80.7(6) . .
N3 C7 C13 C17 119.0(6) . .
N4 C7 C13 C17 -56.9(7) . .
N3 C7 C13 C14 -58.4(7) . .
N4 C7 C13 C14 125.8(5) . .
C14 C13 C17 C16 1.1(7) . .
C7 C13 C17 C16 -176.2(5) . .
N6 C16 C17 C13 -0.1(8) . .
C19 N7 C18 C22 -2.2(9) . .
Ag3 N7 C18 C22 179.4(5) . .
C19 N7 C18 C23 -179.7(5) . .
Ag3 N7 C18 C23 2.0(7) . .
N8 C23 C18 N7 28.3(8) . .
N10 C23 C18 N7 -149.9(5) . .
N8 C23 C18 C22 -149.1(6) . .
N10 C23 C18 C22 32.7(9) . .
C2 N1 C1 C5 2.1(8) . .
Ag3 N1 C1 C5 -165.0(4) 2_665 .
C2 N1 C1 C6 176.0(5) . .
Ag3 N1 C1 C6 9.0(5) 2_665 .
N2 C6 C1 N1 -32.6(7) . .
N4 C6 C1 N1 152.4(5) . .
N2 C6 C1 C5 141.4(5) . .
N4 C6 C1 C5 -33.6(8) . .
C17 C13 C14 C15 -1.6(7) . .
C7 C13 C14 C15 175.8(4) . .
C9 N5 C10 C11 0.4(8) . .
Ag2 N5 C10 C11 -168.7(5) . .
C16 N6 C15 C14 -0.2(8) . .
Ag1 N6 C15 C14 -167.5(4) 4_675 .
C13 C14 C15 N6 1.2(7) . .
N1 C1 C5 C4 -0.2(8) . .
C6 C1 C5 C4 -173.7(5) . .
N5 C10 C11 C12 -0.9(10) . .
C10 C11 C12 C8 0.6(9) . .
C9 C8 C12 C11 0.2(8) . .
N4 C8 C12 C11 -177.8(5) . .
C26 C25 C29 C28 1.0(9) . .
N10 C25 C29 C28 -177.8(5) . .
N9 C24 C30 C31 -138.6(6) . .
N10 C24 C30 C31 39.9(8) . .
N9 C24 C30 C34 37.8(7) . .
N10 C24 C30 C34 -143.7(5) . .
C1 C5 C4 C3 -1.9(8) . .
C26 N11 C27 C28 0.2(9) . .
Ag1 N11 C27 C28 -169.6(5) . .
C18 N7 C19 C20 -0.7(10) . .
Ag3 N7 C19 C20 177.6(5) . .
C34 C30 C31 C32 -1.6(9) . .
C24 C30 C31 C32 174.8(6) . .
C32 N12 C33 C34 2.0(10) . .
C5 C4 C3 C2 2.0(8) . .
C1 N1 C2 C3 -2.0(8) . .
Ag3 N1 C2 C3 163.2(4) 2_665 .
C4 C3 C2 N1 -0.1(9) . .
N7 C18 C22 C21 3.3(10) . .
C23 C18 C22 C21 -179.4(6) . .
N7 C19 C20 C21 2.4(11) . .
C19 C20 C21 C22 -1.2(11) . .
C18 C22 C21 C20 -1.5(11) . .
N11 C27 C28 C29 -1.0(10) . .
C25 C29 C28 C27 0.3(10) . .
C33 N12 C32 C31 -0.8(11) . .
C30 C31 C32 N12 0.6(11) . .
N12 C33 C34 C30 -3.0(9) . .
C31 C30 C34 C33 2.6(8) . .
C24 C30 C34 C33 -174.0(5) . .
O1 C35 N13 C36 -1(2) . .
O1 C35 N13 C37 179.7(14) . .
